data_4112403
loop_
_publ_author_name
'Yuhei Yamamoto'
'Hisashi Yamamoto'

_publ_section_title
;
 Catalytic, Highly Enantio, and Diastereoselective Nitroso Diels-Alder
 Reaction
;
_journal_name_full 'Journal of the American Chemical Society'
_journal_page_first 4128
_journal_page_last 4129
_journal_paper_doi 10.1021/ja049849w
_journal_volume 126
_journal_year 2004
_chemical_formula_sum 'C18 H18 N2 O'
_chemical_formula_weight 278.34
_chemical_name_systematic
; 
 ? 
;
_space_group_IT_number 2
_symmetry_cell_setting triclinic
_symmetry_space_group_name_Hall '-P 1'
_symmetry_space_group_name_H-M 'P -1'
_atom_sites_solution_hydrogens geom
_atom_sites_solution_primary direct
_atom_sites_solution_secondary difmap
_audit_creation_method SHELXL-97
_cell_angle_alpha 86.769(4)
_cell_angle_beta 84.258(4)
_cell_angle_gamma 74.577(4)
_cell_formula_units_Z 4
_cell_length_a 8.5846(18)
_cell_length_b 9.831(2)
_cell_length_c 17.870(4)
_cell_measurement_temperature 100(2)
_cell_volume 1445.8(5)
_computing_structure_refinement 'SHELXL-97 (Sheldrick, 1997)'
_computing_structure_solution 'SHELXS-97 (Sheldrick, 1990)'
_diffrn_ambient_temperature 100(2)
_diffrn_measured_fraction_theta_full 0.997
_diffrn_measured_fraction_theta_max 0.997
_diffrn_radiation_monochromator graphite
_diffrn_radiation_source 'fine-focus sealed tube'
_diffrn_radiation_type MoK\a
_diffrn_radiation_wavelength 0.71073
_diffrn_reflns_av_R_equivalents 0.0237
_diffrn_reflns_av_sigmaI/netI 0.0298
_diffrn_reflns_limit_h_max 10
_diffrn_reflns_limit_h_min -10
_diffrn_reflns_limit_k_max 11
_diffrn_reflns_limit_k_min -11
_diffrn_reflns_limit_l_max 21
_diffrn_reflns_limit_l_min -21
_diffrn_reflns_number 13953
_diffrn_reflns_theta_full 25.03
_diffrn_reflns_theta_max 25.03
_diffrn_reflns_theta_min 1.15
_exptl_absorpt_coefficient_mu 0.080
_exptl_crystal_density_diffrn 1.279
_exptl_crystal_F_000 592
_refine_diff_density_max 0.223
_refine_diff_density_min -0.181
_refine_diff_density_rms 0.039
_refine_ls_extinction_method none
_refine_ls_goodness_of_fit_ref 1.230
_refine_ls_hydrogen_treatment mixed
_refine_ls_matrix_type full
_refine_ls_number_parameters 381
_refine_ls_number_reflns 5112
_refine_ls_number_restraints 0
_refine_ls_restrained_S_all 1.230
_refine_ls_R_factor_all 0.0623
_refine_ls_R_factor_gt 0.0561
_refine_ls_shift/su_max 0.000
_refine_ls_shift/su_mean 0.000
_refine_ls_structure_factor_coef Fsqd
_refine_ls_weighting_details 'calc w=1/[\s^2^(Fo^2^)+(0.0269P)^2^+0.8454P] where P=(Fo^2^+2Fc^2^)/3'
_refine_ls_weighting_scheme calc
_refine_ls_wR_factor_gt 0.1134
_refine_ls_wR_factor_ref 0.1160
_reflns_number_gt 4712
_reflns_number_total 5112
_reflns_threshold_expression >2sigma(I)
_cod_data_source_file ja049849wsi20040109_043031.cif
_cod_data_source_block yama02s
_cod_original_cell_volume 1445.9(5)
_cod_database_code 4112403

loop_
_symmetry_equiv_pos_as_xyz
'x, y, z'
'-x, -y, -z'

loop_
_atom_site_label
_atom_site_type_symbol
_atom_site_fract_x
_atom_site_fract_y
_atom_site_fract_z
_atom_site_U_iso_or_equiv
_atom_site_adp_type
_atom_site_occupancy
_atom_site_symmetry_multiplicity
_atom_site_calc_flag
_atom_site_refinement_flags
C1 C 0.0807(2) 0.7372(2) 0.07616(11) 0.0268(5) Uani 1 1 d .
H1 H 0.0344 0.8372 0.0590 0.032 Uiso 1 1 calc R
C2 C -0.0548(3) 0.6653(2) 0.10120(12) 0.0348(5) Uani 1 1 d .
H2A H -0.1244 0.6702 0.0596 0.042 Uiso 1 1 calc R
H2B H -0.1233 0.7143 0.1446 0.042 Uiso 1 1 calc R
C3 C 0.0213(3) 0.5104(3) 0.12343(13) 0.0390(6) Uani 1 1 d .
H3A H -0.0187 0.4892 0.1755 0.047 Uiso 1 1 calc R
H3B H -0.0072 0.4468 0.0892 0.047 Uiso 1 1 calc R
C4 C 0.2043(3) 0.4896(2) 0.11755(12) 0.0315(5) Uani 1 1 d .
H4 H 0.2597 0.3901 0.1323 0.038 Uiso 1 1 calc R
C5 C 0.2616(3) 0.5228(2) 0.03834(12) 0.0282(5) Uani 1 1 d .
H5 H 0.3387 0.4561 0.0079 0.034 Uiso 1 1 calc R
C6 C 0.1946(2) 0.6549(2) 0.01438(11) 0.0248(4) Uani 1 1 d .
C7 C 0.2206(2) 0.7147(2) -0.06206(11) 0.0235(4) Uani 1 1 d .
C8 C 0.3476(2) 0.6460(2) -0.11282(11) 0.0274(5) Uani 1 1 d .
H8 H 0.4231 0.5627 -0.0967 0.033 Uiso 1 1 calc R
C9 C 0.3656(3) 0.6965(2) -0.18593(12) 0.0313(5) Uani 1 1 d .
H9 H 0.4538 0.6487 -0.2194 0.038 Uiso 1 1 calc R
C10 C 0.2554(3) 0.8172(2) -0.21076(12) 0.0339(5) Uani 1 1 d .
H10 H 0.2664 0.8510 -0.2614 0.041 Uiso 1 1 calc R
C11 C 0.1298(3) 0.8876(2) -0.16149(12) 0.0321(5) Uani 1 1 d .
H11 H 0.0545 0.9707 -0.1780 0.039 Uiso 1 1 calc R
C12 C 0.1130(3) 0.8374(2) -0.08755(11) 0.0273(5) Uani 1 1 d .
H12 H 0.0268 0.8875 -0.0539 0.033 Uiso 1 1 calc R
C13 C 0.2949(2) 0.8026(2) 0.13891(11) 0.0260(5) Uani 1 1 d .
C14 C 0.4259(3) 0.7574(3) 0.18266(12) 0.0333(5) Uani 1 1 d .
H14 H 0.4442 0.6701 0.2104 0.040 Uiso 1 1 calc R
C15 C 0.5276(3) 0.8440(3) 0.18418(13) 0.0390(6) Uani 1 1 d .
H15 H 0.6167 0.8181 0.2143 0.047 Uiso 1 1 calc R
C16 C 0.4999(3) 0.9687(3) 0.14181(13) 0.0397(6) Uani 1 1 d .
H16 H 0.5692 1.0294 0.1426 0.048 Uiso 1 1 calc R
C17 C 0.3696(3) 1.0038(2) 0.09810(13) 0.0333(5) Uani 1 1 d .
C18 C 0.3347(3) 1.1350(2) 0.04933(15) 0.0450(6) Uani 1 1 d .
H18A H 0.3251 1.1107 -0.0021 0.067 Uiso 1 1 calc R
H18B H 0.4234 1.1806 0.0493 0.067 Uiso 1 1 calc R
H18C H 0.2329 1.1998 0.0689 0.067 Uiso 1 1 calc R
C19 C 0.6085(2) 0.7305(2) 0.41937(11) 0.0248(4) Uani 1 1 d .
H19 H 0.5456 0.8235 0.4401 0.030 Uiso 1 1 calc R
C20 C 0.4935(3) 0.6500(2) 0.39377(12) 0.0299(5) Uani 1 1 d .
H20A H 0.4297 0.7055 0.3539 0.036 Uiso 1 1 calc R
H20B H 0.4171 0.6345 0.4367 0.036 Uiso 1 1 calc R
C21 C 0.5959(3) 0.5069(2) 0.36332(13) 0.0356(5) Uani 1 1 d .
H21A H 0.5661 0.4283 0.3932 0.043 Uiso 1 1 calc R
H21B H 0.5768 0.4990 0.3102 0.043 Uiso 1 1 calc R
C22 C 0.7730(3) 0.5011(2) 0.36951(12) 0.0314(5) Uani 1 1 d .
H22 H 0.8441 0.4087 0.3515 0.038 Uiso 1 1 calc R
C23 C 0.8007(3) 0.5210(2) 0.44863(12) 0.0284(5) Uani 1 1 d .
H23 H 0.8762 0.4532 0.4761 0.034 Uiso 1 1 calc R
C24 C 0.7109(2) 0.6422(2) 0.47781(11) 0.0242(4) Uani 1 1 d .
C25 C 0.7086(2) 0.6888(2) 0.55531(11) 0.0239(4) Uani 1 1 d .
C26 C 0.7879(3) 0.5952(2) 0.60968(12) 0.0311(5) Uani 1 1 d .
H26 H 0.8439 0.5015 0.5964 0.037 Uiso 1 1 calc R
C27 C 0.7863(3) 0.6367(3) 0.68263(12) 0.0357(5) Uani 1 1 d .
H27 H 0.8423 0.5720 0.7186 0.043 Uiso 1 1 calc R
C28 C 0.7034(3) 0.7719(2) 0.70334(12) 0.0332(5) Uani 1 1 d .
H28 H 0.7035 0.8006 0.7532 0.040 Uiso 1 1 calc R
C29 C 0.6206(3) 0.8649(2) 0.65122(12) 0.0294(5) Uani 1 1 d .
H29 H 0.5608 0.9570 0.6656 0.035 Uiso 1 1 calc R
C30 C 0.6244(2) 0.8242(2) 0.57753(11) 0.0267(5) Uani 1 1 d .
H30 H 0.5687 0.8898 0.5418 0.032 Uiso 1 1 calc R
C31 C 0.8266(2) 0.8332(2) 0.36125(11) 0.0259(5) Uani 1 1 d .
C32 C 0.9754(3) 0.8106(2) 0.31800(12) 0.0328(5) Uani 1 1 d .
H32 H 1.0129 0.7330 0.2856 0.039 Uiso 1 1 calc R
C33 C 1.0654(3) 0.9057(3) 0.32425(12) 0.0365(5) Uani 1 1 d .
H33 H 1.1665 0.8952 0.2952 0.044 Uiso 1 1 calc R
C34 C 1.0091(3) 1.0159(2) 0.37257(12) 0.0335(5) Uani 1 1 d .
H34 H 1.0704 1.0819 0.3771 0.040 Uiso 1 1 calc R
C35 C 0.8611(2) 1.0287(2) 0.41450(11) 0.0274(5) Uani 1 1 d .
C36 C 0.7934(3) 1.1440(2) 0.46922(13) 0.0330(5) Uani 1 1 d .
H36A H 0.7002 1.2121 0.4493 0.050 Uiso 1 1 calc R
H36B H 0.8770 1.1918 0.4768 0.050 Uiso 1 1 calc R
H36C H 0.7587 1.1035 0.5174 0.050 Uiso 1 1 calc R
N1 N 0.1713(2) 0.73159(18) 0.14313(9) 0.0273(4) Uani 1 1 d .
N2 N 0.2667(2) 0.92193(18) 0.09698(10) 0.0285(4) Uani 1 1 d .
N3 N 0.7168(2) 0.75168(18) 0.35183(9) 0.0287(4) Uani 1 1 d .
N4 N 0.7699(2) 0.93870(17) 0.40833(9) 0.0255(4) Uani 1 1 d .
O1 O 0.23520(19) 0.58702(15) 0.16914(8) 0.0332(4) Uani 1 1 d .
O2 O 0.8066(2) 0.61690(16) 0.32111(8) 0.0375(4) Uani 1 1 d .

loop_
_atom_site_aniso_label
_atom_site_aniso_U_11
_atom_site_aniso_U_22
_atom_site_aniso_U_33
_atom_site_aniso_U_23
_atom_site_aniso_U_13
_atom_site_aniso_U_12
C1 0.0277(11) 0.0323(12) 0.0189(10) 0.0002(8) -0.0060(8) -0.0041(9)
C2 0.0271(11) 0.0515(15) 0.0260(11) 0.0004(10) -0.0041(9) -0.0105(10)
C3 0.0428(14) 0.0500(15) 0.0293(12) 0.0071(11) -0.0081(10) -0.0205(12)
C4 0.0386(13) 0.0293(12) 0.0269(11) 0.0033(9) -0.0081(9) -0.0081(10)
C5 0.0299(11) 0.0275(11) 0.0265(11) -0.0010(9) -0.0058(9) -0.0052(9)
C6 0.0230(10) 0.0295(11) 0.0224(10) -0.0019(8) -0.0066(8) -0.0059(9)
C7 0.0252(10) 0.0256(11) 0.0229(10) -0.0019(8) -0.0065(8) -0.0103(8)
C8 0.0262(11) 0.0296(11) 0.0273(11) -0.0021(9) -0.0053(9) -0.0072(9)
C9 0.0330(12) 0.0400(13) 0.0239(11) -0.0068(9) 0.0002(9) -0.0143(10)
C10 0.0416(13) 0.0422(13) 0.0216(11) 0.0037(10) -0.0052(10) -0.0172(11)
C11 0.0336(12) 0.0361(12) 0.0271(11) 0.0073(9) -0.0103(9) -0.0089(10)
C12 0.0279(11) 0.0298(11) 0.0243(11) -0.0003(9) -0.0046(9) -0.0070(9)
C13 0.0268(11) 0.0307(11) 0.0180(10) -0.0080(8) -0.0011(8) -0.0019(9)
C14 0.0314(12) 0.0434(13) 0.0217(11) -0.0055(9) -0.0056(9) -0.0020(10)
C15 0.0283(12) 0.0575(16) 0.0296(12) -0.0151(11) -0.0071(10) -0.0042(11)
C16 0.0329(13) 0.0481(15) 0.0408(14) -0.0163(12) -0.0008(11) -0.0129(11)
C17 0.0317(12) 0.0314(12) 0.0352(12) -0.0132(10) 0.0016(10) -0.0046(10)
C18 0.0419(14) 0.0333(13) 0.0592(17) -0.0043(12) 0.0014(12) -0.0106(11)
C19 0.0273(11) 0.0254(11) 0.0207(10) -0.0001(8) -0.0029(8) -0.0051(9)
C20 0.0323(12) 0.0313(12) 0.0272(11) -0.0012(9) -0.0072(9) -0.0087(9)
C21 0.0409(13) 0.0305(12) 0.0363(13) -0.0046(10) -0.0111(10) -0.0078(10)
C22 0.0365(12) 0.0245(11) 0.0323(12) -0.0038(9) -0.0027(10) -0.0060(9)
C23 0.0276(11) 0.0256(11) 0.0320(12) 0.0027(9) -0.0054(9) -0.0068(9)
C24 0.0232(10) 0.0251(11) 0.0250(10) 0.0017(8) -0.0011(8) -0.0085(9)
C25 0.0205(10) 0.0282(11) 0.0238(10) 0.0052(8) -0.0022(8) -0.0091(8)
C26 0.0266(11) 0.0339(12) 0.0289(12) 0.0053(9) 0.0008(9) -0.0036(9)
C27 0.0320(12) 0.0482(14) 0.0229(11) 0.0106(10) -0.0033(9) -0.0057(11)
C28 0.0329(12) 0.0484(14) 0.0194(11) 0.0017(10) -0.0008(9) -0.0138(11)
C29 0.0312(12) 0.0305(12) 0.0278(11) -0.0009(9) -0.0019(9) -0.0109(9)
C30 0.0269(11) 0.0303(11) 0.0245(11) 0.0053(9) -0.0057(8) -0.0101(9)
C31 0.0288(11) 0.0288(11) 0.0184(10) 0.0069(8) -0.0059(8) -0.0049(9)
C32 0.0340(12) 0.0380(13) 0.0217(11) 0.0021(9) -0.0019(9) -0.0020(10)
C33 0.0278(12) 0.0502(15) 0.0279(12) 0.0079(10) 0.0001(9) -0.0063(11)
C34 0.0304(12) 0.0389(13) 0.0326(12) 0.0130(10) -0.0068(10) -0.0131(10)
C35 0.0291(11) 0.0254(11) 0.0273(11) 0.0107(9) -0.0095(9) -0.0062(9)
C36 0.0334(12) 0.0266(11) 0.0403(13) 0.0012(10) -0.0076(10) -0.0088(10)
N1 0.0292(10) 0.0299(10) 0.0210(9) 0.0014(7) -0.0068(7) -0.0034(8)
N2 0.0280(9) 0.0276(10) 0.0274(9) -0.0050(8) -0.0022(7) -0.0024(8)
N3 0.0354(10) 0.0274(9) 0.0215(9) -0.0018(7) 0.0003(7) -0.0056(8)
N4 0.0274(9) 0.0254(9) 0.0227(9) 0.0043(7) -0.0038(7) -0.0054(7)
O1 0.0427(9) 0.0320(8) 0.0250(8) 0.0061(6) -0.0131(7) -0.0076(7)
O2 0.0498(10) 0.0316(9) 0.0284(8) -0.0083(7) 0.0074(7) -0.0085(7)

loop_
_atom_type_symbol
_atom_type_description
_atom_type_scat_dispersion_real
_atom_type_scat_dispersion_imag
_atom_type_scat_source
C C 0.0033 0.0016 'International Tables Vol C Tables 4.2.6.8 and 6.1.1.4'
H H 0.0000 0.0000 'International Tables Vol C Tables 4.2.6.8 and 6.1.1.4'
N N 0.0061 0.0033 'International Tables Vol C Tables 4.2.6.8 and 6.1.1.4'
O O 0.0106 0.0060 'International Tables Vol C Tables 4.2.6.8 and 6.1.1.4'

loop_
_geom_angle_atom_site_label_1
_geom_angle_atom_site_label_2
_geom_angle_atom_site_label_3
_geom_angle
N1 C1 C6 108.64(16)
N1 C1 C2 105.65(16)
C6 C1 C2 110.05(17)
C1 C2 C3 109.11(18)
C4 C3 C2 107.05(18)
O1 C4 C5 110.49(17)
O1 C4 C3 106.65(18)
C5 C4 C3 109.22(18)
C6 C5 C4 114.03(19)
C5 C6 C7 126.06(19)
C5 C6 C1 110.79(18)
C7 C6 C1 123.12(17)
C12 C7 C8 117.66(18)
C12 C7 C6 121.02(18)
C8 C7 C6 121.20(18)
C9 C8 C7 121.3(2)
C8 C9 C10 120.2(2)
C11 C10 C9 119.5(2)
C10 C11 C12 120.2(2)
C11 C12 C7 121.1(2)
N2 C13 C14 123.6(2)
N2 C13 N1 114.90(17)
C14 C13 N1 121.07(19)
C15 C14 C13 117.5(2)
C14 C15 C16 119.8(2)
C15 C16 C17 119.0(2)
N2 C17 C16 122.1(2)
N2 C17 C18 116.0(2)
C16 C17 C18 122.0(2)
N3 C19 C24 108.83(16)
N3 C19 C20 106.68(16)
C24 C19 C20 109.68(16)
C19 C20 C21 108.53(17)
C22 C21 C20 107.23(17)
O2 C22 C23 109.90(17)
O2 C22 C21 106.06(17)
C23 C22 C21 110.62(18)
C24 C23 C22 114.52(19)
C23 C24 C25 126.68(19)
C23 C24 C19 110.28(18)
C25 C24 C19 123.03(17)
C30 C25 C26 117.67(19)
C30 C25 C24 121.99(18)
C26 C25 C24 120.30(19)
C27 C26 C25 121.1(2)
C28 C27 C26 120.3(2)
C29 C28 C27 119.6(2)
C28 C29 C30 120.2(2)
C29 C30 C25 121.07(19)
N4 C31 C32 123.7(2)
N4 C31 N3 114.79(17)
C32 C31 N3 121.17(19)
C33 C32 C31 117.2(2)
C34 C33 C32 120.1(2)
C33 C34 C35 118.8(2)
N4 C35 C34 122.1(2)
N4 C35 C36 116.01(18)
C34 C35 C36 121.9(2)
C13 N1 O1 109.29(15)
C13 N1 C1 118.37(16)
O1 N1 C1 110.85(15)
C13 N2 C17 117.89(18)
C31 N3 O2 109.06(16)
C31 N3 C19 116.46(16)
O2 N3 C19 110.56(15)
C31 N4 C35 118.08(18)
N1 O1 C4 110.36(14)
N3 O2 C22 110.18(14)

loop_
_geom_bond_atom_site_label_1
_geom_bond_atom_site_label_2
_geom_bond_distance
C1 N1 1.482(2)
C1 C6 1.515(3)
C1 C2 1.534(3)
C2 C3 1.536(3)
C3 C4 1.522(3)
C4 O1 1.457(3)
C4 C5 1.499(3)
C5 C6 1.338(3)
C6 C7 1.476(3)
C7 C12 1.395(3)
C7 C8 1.396(3)
C8 C9 1.380(3)
C9 C10 1.388(3)
C10 C11 1.378(3)
C11 C12 1.392(3)
C13 N2 1.336(3)
C13 C14 1.394(3)
C13 N1 1.410(3)
C14 C15 1.375(3)
C15 C16 1.382(3)
C16 C17 1.386(3)
C17 N2 1.346(3)
C17 C18 1.494(3)
C19 N3 1.488(3)
C19 C24 1.514(3)
C19 C20 1.535(3)
C20 C21 1.543(3)
C21 C22 1.521(3)
C22 O2 1.464(3)
C22 C23 1.489(3)
C23 C24 1.337(3)
C24 C25 1.480(3)
C25 C30 1.393(3)
C25 C26 1.398(3)
C26 C27 1.386(3)
C27 C28 1.382(3)
C28 C29 1.378(3)
C29 C30 1.393(3)
C31 N4 1.330(3)
C31 C32 1.396(3)
C31 N3 1.417(3)
C32 C33 1.377(3)
C33 C34 1.377(3)
C34 C35 1.388(3)
C35 N4 1.343(3)
C35 C36 1.496(3)
N1 O1 1.449(2)
N3 O2 1.451(2)

loop_
_geom_torsion_atom_site_label_1
_geom_torsion_atom_site_label_2
_geom_torsion_atom_site_label_3
_geom_torsion_atom_site_label_4
_geom_torsion
N1 C1 C2 C3 -62.7(2)
C6 C1 C2 C3 54.4(2)
C1 C2 C3 C4 4.1(2)
C2 C3 C4 O1 59.7(2)
C2 C3 C4 C5 -59.7(2)
O1 C4 C5 C6 -57.4(2)
C3 C4 C5 C6 59.6(2)
C4 C5 C6 C7 -176.28(19)
C4 C5 C6 C1 1.8(2)
N1 C1 C6 C5 55.6(2)
C2 C1 C6 C5 -59.7(2)
N1 C1 C6 C7 -126.33(19)
C2 C1 C6 C7 118.4(2)
C5 C6 C7 C12 161.6(2)
C1 C6 C7 C12 -16.2(3)
C5 C6 C7 C8 -14.4(3)
C1 C6 C7 C8 167.82(19)
C12 C7 C8 C9 -0.6(3)
C6 C7 C8 C9 175.52(19)
C7 C8 C9 C10 -0.8(3)
C8 C9 C10 C11 1.3(3)
C9 C10 C11 C12 -0.5(3)
C10 C11 C12 C7 -0.8(3)
C8 C7 C12 C11 1.4(3)
C6 C7 C12 C11 -174.73(19)
N2 C13 C14 C15 2.3(3)
N1 C13 C14 C15 -170.20(19)
C13 C14 C15 C16 -1.6(3)
C14 C15 C16 C17 -0.3(3)
C15 C16 C17 N2 1.6(3)
C15 C16 C17 C18 -178.4(2)
N3 C19 C20 C21 60.6(2)
C24 C19 C20 C21 -57.1(2)
C19 C20 C21 C22 -0.7(2)
C20 C21 C22 O2 -62.3(2)
C20 C21 C22 C23 56.8(2)
O2 C22 C23 C24 58.5(2)
C21 C22 C23 C24 -58.3(2)
C22 C23 C24 C25 178.03(19)
C22 C23 C24 C19 -2.5(2)
N3 C19 C24 C23 -55.4(2)
C20 C19 C24 C23 61.0(2)
N3 C19 C24 C25 124.05(19)
C20 C19 C24 C25 -119.6(2)
C23 C24 C25 C30 172.4(2)
C19 C24 C25 C30 -6.9(3)
C23 C24 C25 C26 -9.7(3)
C19 C24 C25 C26 170.99(19)
C30 C25 C26 C27 -1.6(3)
C24 C25 C26 C27 -179.62(19)
C25 C26 C27 C28 1.0(3)
C26 C27 C28 C29 0.8(3)
C27 C28 C29 C30 -1.9(3)
C28 C29 C30 C25 1.3(3)
C26 C25 C30 C29 0.5(3)
C24 C25 C30 C29 178.45(19)
N4 C31 C32 C33 -1.2(3)
N3 C31 C32 C33 172.18(18)
C31 C32 C33 C34 1.1(3)
C32 C33 C34 C35 0.1(3)
C33 C34 C35 N4 -1.3(3)
C33 C34 C35 C36 178.82(19)
N2 C13 N1 O1 162.40(16)
C14 C13 N1 O1 -24.5(2)
N2 C13 N1 C1 34.3(2)
C14 C13 N1 C1 -152.63(19)
C6 C1 N1 C13 68.0(2)
C2 C1 N1 C13 -173.99(17)
C6 C1 N1 O1 -59.4(2)
C2 C1 N1 O1 58.6(2)
C14 C13 N2 C17 -1.0(3)
N1 C13 N2 C17 171.89(17)
C16 C17 N2 C13 -1.0(3)
C18 C17 N2 C13 179.01(19)
N4 C31 N3 O2 -161.06(15)
C32 C31 N3 O2 25.0(2)
N4 C31 N3 C19 -35.1(2)
C32 C31 N3 C19 150.91(18)
C24 C19 N3 C31 -66.0(2)
C20 C19 N3 C31 175.72(16)
C24 C19 N3 O2 59.2(2)
C20 C19 N3 O2 -59.1(2)
C32 C31 N4 C35 0.1(3)
N3 C31 N4 C35 -173.68(16)
C34 C35 N4 C31 1.2(3)
C36 C35 N4 C31 -178.92(17)
C13 N1 O1 C4 -126.91(17)
C1 N1 O1 C4 5.3(2)
C5 C4 O1 N1 51.4(2)
C3 C4 O1 N1 -67.1(2)
C31 N3 O2 C22 124.72(17)
C19 N3 O2 C22 -4.6(2)
C23 C22 O2 N3 -52.3(2)
C21 C22 O2 N3 67.3(2)
